data_1549796
loop_
_publ_author_name
'Mukhopadhyay, Tufan K.'
'Flores, Marco'
'Groy, Thomas L.'
'Trovitch, Ryan J.'

_publ_section_title
;
 A \b-diketiminate manganese catalyst for alkene hydrosilylation:
 substrate scope, silicone preparation, and mechanistic insight.
;
_journal_issue 39
_journal_name_full 'Chemical science'
_journal_page_first 7673
_journal_page_last 7680
_journal_paper_doi 10.1039/c8sc02768d
_journal_volume 9
_journal_year 2018
_chemical_formula_moiety 'C58 H84 Mn2 N4'
_chemical_formula_sum 'C58 H84 Mn2 N4'
_chemical_formula_weight 947.17
_space_group_crystal_system monoclinic
_space_group_IT_number 14
_space_group_name_Hall '-P 2yn'
_space_group_name_H-M_alt 'P 1 21/n 1'
_symmetry_space_group_name_Hall '-P 2yn'
_symmetry_space_group_name_H-M 'P 1 21/n 1'
_atom_sites_solution_hydrogens mixed
_atom_sites_solution_primary direct
_atom_sites_solution_secondary difmap
_audit_update_record
;
2018-06-22 deposited with the CCDC.
2018-08-15 downloaded from the CCDC.
;
_cell_angle_alpha 90
_cell_angle_beta 111.8865(14)
_cell_angle_gamma 90
_cell_formula_units_Z 2
_cell_length_a 14.1097(13)
_cell_length_b 14.3190(13)
_cell_length_c 14.2262(13)
_cell_measurement_reflns_used 5267
_cell_measurement_temperature 123.00(10)
_cell_measurement_theta_max 25.2297
_cell_measurement_theta_min 2.2436
_cell_volume 2667.1(4)
_computing_cell_refinement 'SAINT V8.34A (Bruker AXS Inc., 2014)'
_computing_data_collection 'Bruker Instrument Service v2015.5.1.3'
_computing_data_reduction 'SAINT V8.34A (Bruker AXS Inc., 2014)'
_computing_molecular_graphics 'XShell ver. 6.3.1 (Bruker AXS, 2004)'
_computing_publication_material 'Bruker APEX2 v2014.11-0 (Bruker-AXS, 2014)'
_computing_structure_refinement 'SHELXL-2014/7 (Sheldrick, 2014)'
_computing_structure_solution 'SHELXTL XT-2014/4'
_diffrn_ambient_temperature 123.00(10)
_diffrn_detector_area_resol_mean 8.3330
_diffrn_measured_fraction_theta_full 0.998
_diffrn_measured_fraction_theta_max 0.998
_diffrn_measurement_device_type 'Bruker Smart APEX Diffractometer'
_diffrn_measurement_method '\w and \f scans'
_diffrn_radiation_monochromator graphite
_diffrn_radiation_type MoK\a
_diffrn_radiation_wavelength 0.71073
_diffrn_reflns_av_R_equivalents 0.0579
_diffrn_reflns_av_unetI/netI 0.0462
_diffrn_reflns_limit_h_max 17
_diffrn_reflns_limit_h_min -16
_diffrn_reflns_limit_k_max 17
_diffrn_reflns_limit_k_min -17
_diffrn_reflns_limit_l_max 17
_diffrn_reflns_limit_l_min -17
_diffrn_reflns_number 21914
_diffrn_reflns_theta_full 25.40
_diffrn_reflns_theta_max 25.40
_diffrn_reflns_theta_min 1.74
_diffrn_source 'fine-focus sealed tube'
_diffrn_source_type 'sealed tube'
_exptl_absorpt_coefficient_mu 0.513
_exptl_absorpt_correction_T_max 0.92
_exptl_absorpt_correction_T_min 0.70
_exptl_absorpt_correction_type multi-scan
_exptl_absorpt_process_details 'SADABS V2014/5 (Bruker AXS Inc.)'
_exptl_crystal_colour 'clear light yellow-green'
_exptl_crystal_density_diffrn 1.179
_exptl_crystal_density_method 'not measured'
_exptl_crystal_description plate
_exptl_crystal_F_000 1020
_exptl_crystal_size_max 0.235
_exptl_crystal_size_mid 0.214
_exptl_crystal_size_min 0.171
_refine_diff_density_max 1.045
_refine_diff_density_min -0.266
_refine_ls_extinction_method none
_refine_ls_goodness_of_fit_ref 1.066
_refine_ls_hydrogen_treatment mixed
_refine_ls_matrix_type full
_refine_ls_number_parameters 303
_refine_ls_number_reflns 4892
_refine_ls_number_restraints 0
_refine_ls_restrained_S_all 1.066
_refine_ls_R_factor_all 0.0648
_refine_ls_R_factor_gt 0.0536
_refine_ls_shift/su_max 0.001
_refine_ls_shift/su_mean 0.000
_refine_ls_structure_factor_coef Fsqd
_refine_ls_weighting_details 'w=1/[\s^2^(Fo^2^)+(0.0906P)^2^+0.3857P] where P=(Fo^2^+2Fc^2^)/3'
_refine_ls_weighting_scheme calc
_refine_ls_wR_factor_gt 0.1381
_refine_ls_wR_factor_ref 0.1452
_reflns_number_gt 3997
_reflns_number_total 4892
_reflns_threshold_expression 'I > 2\s(I)'
_cod_data_source_file c8sc02768d2.cif
_cod_data_source_block iPrBDIMnH
_cod_depositor_comments
;
The following automatic conversions were performed:

'_atom_sites_solution_hydrogens' value 'geom, difmap' was changed to
'mixed'.

Automatic conversion script
Id: cif_fix_values 4973 2017-02-22 13:04:09Z antanas 

 Adding full bibliography for 1549796--1549797.cif.
;
_cod_database_code 1549796

loop_
_space_group_symop_operation_xyz
'x, y, z'
'-x+1/2, y+1/2, -z+1/2'
'-x, -y, -z'
'x-1/2, -y-1/2, z-1/2'

loop_
_atom_site_type_symbol
_atom_site_label
_atom_site_fract_x
_atom_site_fract_y
_atom_site_fract_z
_atom_site_U_iso_or_equiv
_atom_site_adp_type
_atom_site_calc_flag
_atom_site_refinement_flags_adp
_atom_site_refinement_flags_posn
_atom_site_occupancy
Mn Mn1 0.54930(3) 0.05927(2) 0.95370(3) 0.02156(15) Uani d . . 1
N N1 0.58073(15) 0.04583(14) 0.82223(15) 0.0243(5) Uani d . . 1
N N2 0.61154(14) 0.19425(14) 0.97935(15) 0.0233(5) Uani d . . 1
C C1 0.6010(2) 0.1075(2) 0.6694(2) 0.0382(7) Uani d . . 1
H H1A 0.6587 0.0662 0.6765 0.057 Uiso calc U R 1
H H1B 0.612 0.1683 0.6436 0.057 Uiso calc U R 1
H H1C 0.5379 0.0796 0.6219 0.057 Uiso calc U R 1
C C2 0.59244(18) 0.12014(18) 0.77160(19) 0.0277(6) Uani d . . 1
C C3 0.60111(19) 0.21191(18) 0.80677(19) 0.0285(6) Uani d . . 1
H H3 0.593 0.2587 0.757 0.034 Uiso calc U R 1
C C4 0.62011(18) 0.24524(17) 0.90511(19) 0.0264(6) Uani d . . 1
C C5 0.6584(2) 0.34522(18) 0.9233(2) 0.0367(7) Uani d . . 1
H H5A 0.6106 0.3832 0.9423 0.055 Uiso calc U R 1
H H5B 0.6634 0.3704 0.8613 0.055 Uiso calc U R 1
H H5C 0.7258 0.3466 0.9781 0.055 Uiso calc U R 1
C C6 0.5879(2) -0.04458(18) 0.78039(19) 0.0279(6) Uani d . . 1
C C7 0.6826(2) -0.0909(2) 0.8146(2) 0.0370(7) Uani d . . 1
C C8 0.6887(2) -0.1770(2) 0.7720(2) 0.0459(8) Uani d . . 1
H H8 0.7525 -0.2086 0.7937 0.055 Uiso calc U R 1
C C9 0.6046(2) -0.2176(2) 0.6990(2) 0.0433(7) Uani d . . 1
H H9 0.6105 -0.2766 0.6713 0.052 Uiso calc U R 1
C C10 0.5118(2) -0.1718(2) 0.6666(2) 0.0402(7) Uani d . . 1
H H10 0.4539 -0.2004 0.6172 0.048 Uiso calc U R 1
C C11 0.5014(2) -0.08405(19) 0.7052(2) 0.0315(6) Uani d . . 1
C C12 0.3999(2) -0.0332(2) 0.6633(2) 0.0338(6) Uani d . . 1
H H12 0.4117 0.033 0.6872 0.041 Uiso calc U R 1
C C13 0.3542(2) -0.0322(2) 0.5474(2) 0.0432(7) Uani d . . 1
H H13A 0.4027 -0.0032 0.5217 0.065 Uiso calc U R 1
H H13B 0.2904 0.0036 0.5241 0.065 Uiso calc U R 1
H H13C 0.3402 -0.0964 0.522 0.065 Uiso calc U R 1
C C14 0.3241(2) -0.0764(2) 0.7037(2) 0.0425(7) Uani d . . 1
H H14A 0.3118 -0.1417 0.6818 0.064 Uiso calc U R 1
H H14B 0.2596 -0.0417 0.6774 0.064 Uiso calc U R 1
H H14C 0.352 -0.0736 0.7779 0.064 Uiso calc U R 1
C C15 0.7776(2) -0.0489(2) 0.8949(3) 0.0529(9) Uani d . . 1
H H15 0.7555 0.0064 0.9245 0.063 Uiso calc U R 1
C C16 0.8525(3) -0.0144(3) 0.8484(3) 0.0827(14) Uani d . . 1
H H16A 0.8801 -0.0679 0.8239 0.124 Uiso calc U R 1
H H16B 0.9085 0.0193 0.8997 0.124 Uiso calc U R 1
H H16C 0.8171 0.0275 0.7917 0.124 Uiso calc U R 1
C C17 0.8310(3) -0.1155(3) 0.9803(3) 0.0823(14) Uani d . . 1
H H17A 0.783 -0.1367 1.0109 0.123 Uiso calc U R 1
H H17B 0.8888 -0.0837 1.0316 0.123 Uiso calc U R 1
H H17C 0.856 -0.1695 0.9539 0.123 Uiso calc U R 1
C C18 0.65450(19) 0.23562(17) 1.07958(19) 0.0259(5) Uani d . . 1
C C19 0.75624(19) 0.21547(18) 1.1406(2) 0.0309(6) Uani d . . 1
C C20 0.8004(2) 0.26197(19) 1.2322(2) 0.0357(7) Uani d . . 1
H H20 0.8704 0.2516 1.2724 0.043 Uiso calc U R 1
C C21 0.7445(2) 0.3229(2) 1.2656(2) 0.0388(7) Uani d . . 1
H H21 0.7755 0.3535 1.3289 0.047 Uiso calc U R 1
C C22 0.6431(2) 0.33946(19) 1.2070(2) 0.0377(7) Uani d . . 1
H H22 0.6045 0.3802 1.2317 0.045 Uiso calc U R 1
C C23 0.5965(2) 0.29789(19) 1.1129(2) 0.0315(6) Uani d . . 1
C C24 0.4869(2) 0.3225(2) 1.0453(2) 0.0368(7) Uani d . . 1
H H24 0.4845 0.3281 0.9744 0.044 Uiso calc U R 1
C C25 0.4134(2) 0.2463(2) 1.0459(3) 0.0510(8) Uani d . . 1
H H25A 0.4346 0.1872 1.0249 0.076 Uiso calc U R 1
H H25B 0.3446 0.2625 0.9988 0.076 Uiso calc U R 1
H H25C 0.4132 0.2396 1.1144 0.076 Uiso calc U R 1
C C26 0.4497(3) 0.4158(2) 1.0727(3) 0.0616(10) Uani d . . 1
H H26A 0.3859 0.4342 1.0182 0.092 Uiso calc U R 1
H H26B 0.5016 0.464 1.0813 0.092 Uiso calc U R 1
H H26C 0.4379 0.4087 1.136 0.092 Uiso calc U R 1
C C27 0.8192(2) 0.1461(2) 1.1059(2) 0.0423(7) Uani d . . 1
H H27 0.7703 0.1035 1.0551 0.051 Uiso calc U R 1
C C28 0.8814(3) 0.1949(3) 1.0545(3) 0.0684(12) Uani d . . 1
H H28A 0.9252 0.242 1.1003 0.103 Uiso calc U R 1
H H28B 0.8355 0.2254 0.9926 0.103 Uiso calc U R 1
H H28C 0.9239 0.1492 1.0372 0.103 Uiso calc U R 1
C C29 0.8884(3) 0.0865(2) 1.1917(3) 0.0556(9) Uani d . . 1
H H29A 0.9216 0.0392 1.1647 0.083 Uiso calc U R 1
H H29B 0.848 0.0557 1.2257 0.083 Uiso calc U R 1
H H29C 0.9406 0.126 1.2404 0.083 Uiso calc U R 1
H H1 0.5861(19) -0.0266(18) 1.0523(19) 0.028(7) Uiso d . . 1

loop_
_atom_site_aniso_label
_atom_site_aniso_U_11
_atom_site_aniso_U_22
_atom_site_aniso_U_33
_atom_site_aniso_U_12
_atom_site_aniso_U_13
_atom_site_aniso_U_23
Mn1 0.0199(2) 0.0214(2) 0.0234(2) -0.00156(14) 0.00818(17) -0.00202(14)
N1 0.0225(11) 0.0266(11) 0.0248(11) -0.0033(9) 0.0100(9) -0.0036(9)
N2 0.0191(10) 0.0221(10) 0.0265(11) -0.0014(8) 0.0059(8) -0.0029(8)
C1 0.0436(17) 0.0433(17) 0.0328(15) -0.0052(14) 0.0202(13) -0.0006(13)
C2 0.0208(13) 0.0362(15) 0.0258(13) -0.0031(11) 0.0085(10) -0.0019(11)
C3 0.0258(13) 0.0314(14) 0.0268(13) -0.0022(11) 0.0080(11) 0.0050(11)
C4 0.0196(12) 0.0239(13) 0.0328(14) -0.0001(10) 0.0066(11) 0.0019(11)
C5 0.0384(16) 0.0252(14) 0.0413(16) -0.0052(12) 0.0087(13) 0.0021(12)
C6 0.0285(14) 0.0315(14) 0.0273(14) -0.0018(11) 0.0145(11) -0.0064(11)
C7 0.0277(15) 0.0444(17) 0.0399(16) 0.0017(13) 0.0138(13) -0.0104(13)
C8 0.0332(16) 0.054(2) 0.0512(18) 0.0110(14) 0.0165(14) -0.0125(16)
C9 0.0469(18) 0.0353(16) 0.0472(18) 0.0070(14) 0.0168(15) -0.0152(14)
C10 0.0419(17) 0.0352(16) 0.0382(16) -0.0008(13) 0.0087(13) -0.0133(13)
C11 0.0301(14) 0.0313(14) 0.0320(14) 0.0000(12) 0.0104(12) -0.0060(11)
C12 0.0303(15) 0.0352(15) 0.0325(15) -0.0025(12) 0.0078(12) -0.0083(12)
C13 0.0409(17) 0.0511(18) 0.0339(16) 0.0034(15) 0.0098(13) 0.0015(14)
C14 0.0367(17) 0.0517(19) 0.0394(17) 0.0001(14) 0.0144(14) -0.0026(14)
C15 0.0248(15) 0.058(2) 0.067(2) 0.0055(14) 0.0066(15) -0.0318(17)
C16 0.044(2) 0.084(3) 0.096(3) -0.026(2) -0.001(2) 0.016(3)
C17 0.049(2) 0.135(4) 0.048(2) -0.035(3) 0.0007(18) 0.007(2)
C18 0.0256(13) 0.0209(12) 0.0281(13) -0.0028(10) 0.0064(11) -0.0015(10)
C19 0.0249(13) 0.0261(13) 0.0376(15) -0.0020(11) 0.0071(11) -0.0018(11)
C20 0.0253(14) 0.0340(15) 0.0378(15) -0.0040(12) 0.0001(12) -0.0034(12)
C21 0.0419(17) 0.0324(15) 0.0322(15) -0.0051(13) 0.0023(13) -0.0056(12)
C22 0.0423(16) 0.0300(15) 0.0379(16) 0.0023(13) 0.0117(13) -0.0086(12)
C23 0.0287(14) 0.0286(14) 0.0324(14) 0.0014(11) 0.0060(11) -0.0018(11)
C24 0.0330(15) 0.0354(16) 0.0386(16) 0.0041(12) 0.0093(12) -0.0071(13)
C25 0.0366(17) 0.050(2) 0.060(2) -0.0020(15) 0.0112(15) -0.0066(16)
C26 0.0413(19) 0.0400(19) 0.087(3) 0.0134(15) 0.0049(18) -0.0169(18)
C27 0.0223(14) 0.0485(18) 0.0470(17) 0.0025(13) 0.0025(13) -0.0169(14)
C28 0.060(2) 0.101(3) 0.053(2) 0.042(2) 0.0317(18) 0.031(2)
C29 0.0452(19) 0.0475(19) 0.084(3) 0.0138(16) 0.0358(19) 0.0149(18)

loop_
_atom_type_symbol
_atom_type_description
_atom_type_scat_dispersion_real
_atom_type_scat_dispersion_imag
_atom_type_scat_source
C C 0.0033 0.0016 'International Tables Vol C Tables 4.2.6.8 and 6.1.1.4'
H H 0.0000 0.0000 'International Tables Vol C Tables 4.2.6.8 and 6.1.1.4'
N N 0.0061 0.0033 'International Tables Vol C Tables 4.2.6.8 and 6.1.1.4'
Mn Mn 0.3368 0.7283 'International Tables Vol C Tables 4.2.6.8 and 6.1.1.4'

loop_
_geom_angle_atom_site_label_1
_geom_angle_atom_site_label_2
_geom_angle_atom_site_label_3
_geom_angle_site_symmetry_1
_geom_angle_site_symmetry_3
_geom_angle
N1 Mn1 N2 . . 91.48(8)
N1 Mn1 Mn1 . 3_657 132.19(6)
N2 Mn1 Mn1 . 3_657 136.24(6)
N1 Mn1 H1 . . 122.8(8)
N2 Mn1 H1 . . 121.1(8)
Mn1 Mn1 H1 3_657 . 43.0(8)
C2 N1 C6 . . 116.9(2)
C2 N1 Mn1 . . 121.52(17)
C6 N1 Mn1 . . 121.57(16)
C4 N2 C18 . . 115.4(2)
C4 N2 Mn1 . . 121.69(16)
C18 N2 Mn1 . . 122.77(15)
C2 C1 H1A . . 109.5
C2 C1 H1B . . 109.5
H1A C1 H1B . . 109.5
C2 C1 H1C . . 109.5
H1A C1 H1C . . 109.5
H1B C1 H1C . . 109.5
N1 C2 C3 . . 124.9(2)
N1 C2 C1 . . 119.7(2)
C3 C2 C1 . . 115.4(2)
C2 C3 C4 . . 129.4(2)
C2 C3 H3 . . 115.3
C4 C3 H3 . . 115.3
N2 C4 C3 . . 124.4(2)
N2 C4 C5 . . 121.0(2)
C3 C4 C5 . . 114.4(2)
C4 C5 H5A . . 109.5
C4 C5 H5B . . 109.5
H5A C5 H5B . . 109.5
C4 C5 H5C . . 109.5
H5A C5 H5C . . 109.5
H5B C5 H5C . . 109.5
C7 C6 C11 . . 121.1(2)
C7 C6 N1 . . 118.9(2)
C11 C6 N1 . . 119.9(2)
C8 C7 C6 . . 118.2(3)
C8 C7 C15 . . 119.7(3)
C6 C7 C15 . . 122.1(2)
C9 C8 C7 . . 121.7(3)
C9 C8 H8 . . 119.2
C7 C8 H8 . . 119.2
C10 C9 C8 . . 119.6(3)
C10 C9 H9 . . 120.2
C8 C9 H9 . . 120.2
C9 C10 C11 . . 121.4(3)
C9 C10 H10 . . 119.3
C11 C10 H10 . . 119.3
C10 C11 C6 . . 118.0(3)
C10 C11 C12 . . 119.9(2)
C6 C11 C12 . . 122.0(2)
C11 C12 C14 . . 110.5(2)
C11 C12 C13 . . 112.6(2)
C14 C12 C13 . . 109.7(2)
C11 C12 H12 . . 107.9
C14 C12 H12 . . 107.9
C13 C12 H12 . . 107.9
C12 C13 H13A . . 109.5
C12 C13 H13B . . 109.5
H13A C13 H13B . . 109.5
C12 C13 H13C . . 109.5
H13A C13 H13C . . 109.5
H13B C13 H13C . . 109.5
C12 C14 H14A . . 109.5
C12 C14 H14B . . 109.5
H14A C14 H14B . . 109.5
C12 C14 H14C . . 109.5
H14A C14 H14C . . 109.5
H14B C14 H14C . . 109.5
C17 C15 C16 . . 109.6(3)
C17 C15 C7 . . 113.0(3)
C16 C15 C7 . . 111.2(3)
C17 C15 H15 . . 107.6
C16 C15 H15 . . 107.6
C7 C15 H15 . . 107.6
C15 C16 H16A . . 109.5
C15 C16 H16B . . 109.5
H16A C16 H16B . . 109.5
C15 C16 H16C . . 109.5
H16A C16 H16C . . 109.5
H16B C16 H16C . . 109.5
C15 C17 H17A . . 109.5
C15 C17 H17B . . 109.5
H17A C17 H17B . . 109.5
C15 C17 H17C . . 109.5
H17A C17 H17C . . 109.5
H17B C17 H17C . . 109.5
C19 C18 C23 . . 120.8(2)
C19 C18 N2 . . 118.7(2)
C23 C18 N2 . . 120.5(2)
C20 C19 C18 . . 118.7(2)
C20 C19 C27 . . 120.2(2)
C18 C19 C27 . . 121.1(2)
C21 C20 C19 . . 121.0(3)
C21 C20 H20 . . 119.5
C19 C20 H20 . . 119.5
C20 C21 C22 . . 120.0(3)
C20 C21 H21 . . 120.0
C22 C21 H21 . . 120.0
C21 C22 C23 . . 121.3(3)
C21 C22 H22 . . 119.3
C23 C22 H22 . . 119.3
C22 C23 C18 . . 118.2(2)
C22 C23 C24 . . 120.9(2)
C18 C23 C24 . . 120.9(2)
C25 C24 C23 . . 111.5(2)
C25 C24 C26 . . 109.1(3)
C23 C24 C26 . . 113.7(2)
C25 C24 H24 . . 107.4
C23 C24 H24 . . 107.4
C26 C24 H24 . . 107.4
C24 C25 H25A . . 109.5
C24 C25 H25B . . 109.5
H25A C25 H25B . . 109.5
C24 C25 H25C . . 109.5
H25A C25 H25C . . 109.5
H25B C25 H25C . . 109.5
C24 C26 H26A . . 109.5
C24 C26 H26B . . 109.5
H26A C26 H26B . . 109.5
C24 C26 H26C . . 109.5
H26A C26 H26C . . 109.5
H26B C26 H26C . . 109.5
C28 C27 C29 . . 109.6(3)
C28 C27 C19 . . 111.6(3)
C29 C27 C19 . . 112.5(3)
C28 C27 H27 . . 107.6
C29 C27 H27 . . 107.6
C19 C27 H27 . . 107.6
C27 C28 H28A . . 109.5
C27 C28 H28B . . 109.5
H28A C28 H28B . . 109.5
C27 C28 H28C . . 109.5
H28A C28 H28C . . 109.5
H28B C28 H28C . . 109.5
C27 C29 H29A . . 109.5
C27 C29 H29B . . 109.5
H29A C29 H29B . . 109.5
C27 C29 H29C . . 109.5
H29A C29 H29C . . 109.5
H29B C29 H29C . . 109.5

loop_
_geom_bond_atom_site_label_1
_geom_bond_atom_site_label_2
_geom_bond_site_symmetry_2
_geom_bond_distance
Mn1 N1 . 2.086(2)
Mn1 N2 . 2.098(2)
Mn1 Mn1 3_657 2.8138(7)
Mn1 H1 . 1.79(2)
N1 C2 . 1.329(3)
N1 C6 . 1.444(3)
N2 C4 . 1.326(3)
N2 C18 . 1.452(3)
C1 C2 . 1.515(4)
C1 H1A . 0.98
C1 H1B . 0.98
C1 H1C . 0.98
C2 C3 . 1.395(4)
C3 C4 . 1.406(4)
C3 H3 . 0.95
C4 C5 . 1.518(3)
C5 H5A . 0.98
C5 H5B . 0.98
C5 H5C . 0.98
C6 C7 . 1.405(4)
C6 C11 . 1.408(4)
C7 C8 . 1.391(4)
C7 C15 . 1.524(4)
C8 C9 . 1.381(4)
C8 H8 . 0.95
C9 C10 . 1.381(4)
C9 H9 . 0.95
C10 C11 . 1.400(4)
C10 H10 . 0.95
C11 C12 . 1.517(4)
C12 C14 . 1.521(4)
C12 C13 . 1.531(4)
C12 H12 . 1.0
C13 H13A . 0.98
C13 H13B . 0.98
C13 H13C . 0.98
C14 H14A . 0.98
C14 H14B . 0.98
C14 H14C . 0.98
C15 C17 . 1.507(5)
C15 C16 . 1.523(6)
C15 H15 . 1.0
C16 H16A . 0.98
C16 H16B . 0.98
C16 H16C . 0.98
C17 H17A . 0.98
C17 H17B . 0.98
C17 H17C . 0.98
C18 C19 . 1.403(4)
C18 C23 . 1.406(4)
C19 C20 . 1.387(4)
C19 C27 . 1.532(4)
C20 C21 . 1.374(4)
C20 H20 . 0.95
C21 C22 . 1.381(4)
C21 H21 . 0.95
C22 C23 . 1.387(4)
C22 H22 . 0.95
C23 C24 . 1.527(4)
C24 C25 . 1.508(4)
C24 C26 . 1.539(4)
C24 H24 . 1.0
C25 H25A . 0.98
C25 H25B . 0.98
C25 H25C . 0.98
C26 H26A . 0.98
C26 H26B . 0.98
C26 H26C . 0.98
C27 C28 . 1.507(5)
C27 C29 . 1.512(4)
C27 H27 . 1.0
C28 H28A . 0.98
C28 H28B . 0.98
C28 H28C . 0.98
C29 H29A . 0.98
C29 H29B . 0.98
C29 H29C . 0.98

loop_
_geom_torsion_atom_site_label_1
_geom_torsion_atom_site_label_2
_geom_torsion_atom_site_label_3
_geom_torsion_atom_site_label_4
_geom_torsion
C6 N1 C2 C3 -171.3(2)
Mn1 N1 C2 C3 10.4(3)
C6 N1 C2 C1 6.5(3)
Mn1 N1 C2 C1 -171.83(18)
N1 C2 C3 C4 14.2(4)
C1 C2 C3 C4 -163.7(3)
C18 N2 C4 C3 167.8(2)
Mn1 N2 C4 C3 -8.1(3)
C18 N2 C4 C5 -8.5(3)
Mn1 N2 C4 C5 175.67(18)
C2 C3 C4 N2 -15.5(4)
C2 C3 C4 C5 161.0(3)
C2 N1 C6 C7 93.9(3)
Mn1 N1 C6 C7 -87.8(3)
C2 N1 C6 C11 -84.9(3)
Mn1 N1 C6 C11 93.4(3)
C11 C6 C7 C8 0.2(4)
N1 C6 C7 C8 -178.6(3)
C11 C6 C7 C15 179.1(3)
N1 C6 C7 C15 0.3(4)
C6 C7 C8 C9 -0.9(5)
C15 C7 C8 C9 -179.9(3)
C7 C8 C9 C10 0.4(5)
C8 C9 C10 C11 1.0(5)
C9 C10 C11 C6 -1.7(4)
C9 C10 C11 C12 176.3(3)
C7 C6 C11 C10 1.1(4)
N1 C6 C11 C10 179.9(2)
C7 C6 C11 C12 -176.9(3)
N1 C6 C11 C12 1.9(4)
C10 C11 C12 C14 75.7(3)
C6 C11 C12 C14 -106.3(3)
C10 C11 C12 C13 -47.4(4)
C6 C11 C12 C13 130.6(3)
C8 C7 C15 C17 -51.6(4)
C6 C7 C15 C17 129.4(3)
C8 C7 C15 C16 72.2(4)
C6 C7 C15 C16 -106.8(4)
C4 N2 C18 C19 -91.7(3)
Mn1 N2 C18 C19 84.1(3)
C4 N2 C18 C23 85.5(3)
Mn1 N2 C18 C23 -98.7(2)
C23 C18 C19 C20 -3.4(4)
N2 C18 C19 C20 173.8(2)
C23 C18 C19 C27 178.7(3)
N2 C18 C19 C27 -4.1(4)
C18 C19 C20 C21 3.5(4)
C27 C19 C20 C21 -178.6(3)
C19 C20 C21 C22 -0.9(4)
C20 C21 C22 C23 -1.9(5)
C21 C22 C23 C18 2.0(4)
C21 C22 C23 C24 -175.3(3)
C19 C18 C23 C22 0.7(4)
N2 C18 C23 C22 -176.4(2)
C19 C18 C23 C24 178.0(2)
N2 C18 C23 C24 0.8(4)
C22 C23 C24 C25 -104.2(3)
C18 C23 C24 C25 78.6(3)
C22 C23 C24 C26 19.7(4)
C18 C23 C24 C26 -157.5(3)
C20 C19 C27 C28 -83.5(3)
C18 C19 C27 C28 94.4(3)
C20 C19 C27 C29 40.3(4)
C18 C19 C27 C29 -141.8(3)
